data_7720750
loop_
_publ_author_name
'Botter, Eleonora'
'Lauteri, Valentina'
'Rubbi, Alessandro'
'Orian, Laura'
'Forner, Matteo'
'Gandin, Valentina'
'Demitri, Nicola'
'Canzonieri, Vincenzo'
'Rizzolio, Flavio'
'Cavarzerani, Enrico'
'Visentin, Fabiano'
'Scattolin, Thomas'

_publ_section_title
;
 Insertion of SnCl<sub>2</sub> into the Pd-Cl bond: mechanistic
 elucidation and antitumor evaluation of trichlorostannyl palladium-NHC
 allyl complexes in ovarian cancer models.
;
_journal_issue 16
_journal_name_full 'Dalton transactions (Cambridge, England : 2003)'
_journal_page_first 6351
_journal_page_last 6372
_journal_paper_doi 10.1039/d6dt00680a
_journal_volume 55
_journal_year 2026
_chemical_formula_moiety 'C30 H41 Cl3 N2 Pd Sn, C H2 Cl2'
_chemical_formula_sum 'C31 H43 Cl5 N2 Pd Sn'
_chemical_formula_weight 846.01
_space_group_crystal_system orthorhombic
_space_group_IT_number 57
_space_group_name_Hall '-P 2c 2b'
_space_group_name_H-M_alt 'P b c m'
_atom_sites_solution_hydrogens geom
_atom_sites_solution_primary direct
_atom_sites_solution_secondary difmap
_audit_creation_method SHELXL-2019/3
_audit_update_record
;
2025-12-01 deposited with the CCDC.	2026-03-25 downloaded from the CCDC.
;
_cell_angle_alpha 90
_cell_angle_beta 90
_cell_angle_gamma 90
_cell_formula_units_Z 4
_cell_length_a 9.6120(19)
_cell_length_b 19.423(4)
_cell_length_c 20.112(4)
_cell_measurement_reflns_used 7856
_cell_measurement_temperature 298(2)
_cell_measurement_theta_max 31.103
_cell_measurement_theta_min 1.767
_cell_volume 3754.8(13)
_computing_cell_refinement 'XDS (Kabsch, 2010)'
_computing_data_collection 'Elettra XRD2 Data Collection SW'
_computing_data_reduction 'XDS (Kabsch, 2010)'
_computing_molecular_graphics 'Ortep3 for Windows - Coot'
_computing_publication_material 'enCIFer - publCIF'
_computing_structure_refinement 'SHELXL-2019/3 (Sheldrick, 2015)'
_computing_structure_solution 'SHELXT (Sheldrick, 2015)'
_diffrn_ambient_temperature 298(2)
_diffrn_measured_fraction_theta_full 0.997
_diffrn_measured_fraction_theta_max 0.935
_diffrn_measurement_device_type
;
'Arinax MD2s Goniometer, Pilatus 6M detector'
;
_diffrn_measurement_method 'Rotating crystal'
_diffrn_radiation_type Synchrotron
_diffrn_radiation_wavelength 0.620
_diffrn_reflns_av_R_equivalents 0.0864
_diffrn_reflns_av_unetI/netI 0.0413
_diffrn_reflns_Laue_measured_fraction_full 0.997
_diffrn_reflns_Laue_measured_fraction_max 0.935
_diffrn_reflns_limit_h_max 16
_diffrn_reflns_limit_h_min -16
_diffrn_reflns_limit_k_max 31
_diffrn_reflns_limit_k_min -31
_diffrn_reflns_limit_l_max 31
_diffrn_reflns_limit_l_min -31
_diffrn_reflns_number 85302
_diffrn_reflns_point_group_measured_fraction_full 0.997
_diffrn_reflns_point_group_measured_fraction_max 0.935
_diffrn_reflns_theta_full 21.839
_diffrn_reflns_theta_max 31.103
_diffrn_reflns_theta_min 1.767
_diffrn_source 'Elettra Synchrotron - XRD2 BL'
_diffrn_standards_decay_% 0
_diffrn_standards_interval_count 0
_diffrn_standards_number 0
_exptl_absorpt_coefficient_mu 1.035
_exptl_absorpt_correction_type none
_exptl_crystal_colour Colourless
_exptl_crystal_density_diffrn 1.497
_exptl_crystal_description 'Thick blocks'
_exptl_crystal_F_000 1696
_exptl_crystal_size_max 0.100
_exptl_crystal_size_mid 0.050
_exptl_crystal_size_min 0.020
_refine_diff_density_max 1.048
_refine_diff_density_min -0.878
_refine_diff_density_rms 0.115
_refine_ls_extinction_coef 0.0130(9)
_refine_ls_extinction_expression Fc^*^=kFc[1+0.001xFc^2^\l^3^/sin(2\q)]^-1/4^
_refine_ls_extinction_method 'SHELXL-2019/3 (Sheldrick 2015)'
_refine_ls_goodness_of_fit_ref 1.050
_refine_ls_hydrogen_treatment constr
_refine_ls_matrix_type full
_refine_ls_number_parameters 206
_refine_ls_number_reflns 8692
_refine_ls_number_restraints 9
_refine_ls_restrained_S_all 1.055
_refine_ls_R_factor_all 0.0571
_refine_ls_R_factor_gt 0.0458
_refine_ls_shift/su_max 0.001
_refine_ls_shift/su_mean 0.000
_refine_ls_structure_factor_coef Fsqd
_refine_ls_weighting_details 'w=1/[\s^2^(Fo^2^)+(0.0945P)^2^+0.0979P] where P=(Fo^2^+2Fc^2^)/3'
_refine_ls_weighting_scheme calc
_refine_ls_wR_factor_gt 0.1392
_refine_ls_wR_factor_ref 0.1511
_reflns_Friedel_coverage 0.000
_reflns_number_gt 6451
_reflns_number_total 8692
_reflns_threshold_expression 'I > 2\s(I)'
_cod_data_source_file d6dt00680a2.cif
_cod_data_source_block VL2RT
_cod_depositor_comments 'Adding full bibliography for 7720746--7720751.cif.'
_cod_database_code 7720750
_shelx_shelxl_version_number 2019/3
_shelx_space_group_comment
;
The symmetry employed for this shelxl refinement is uniquely defined
by the following loop, which should always be used as a source of
symmetry information in preference to the above space-group names.
They are only intended as comments.
;
_shelx_estimated_absorpt_t_min 0.904
_shelx_estimated_absorpt_t_max 0.980

loop_
_space_group_symop_operation_xyz
'x, y, z'
'-x, -y, z+1/2'
'-x, y+1/2, -z+1/2'
'x, -y+1/2, -z'
'-x, -y, -z'
'x, y, -z-1/2'
'x, -y-1/2, z-1/2'
'-x, y-1/2, z'

loop_
_atom_site_label
_atom_site_type_symbol
_atom_site_fract_x
_atom_site_fract_y
_atom_site_fract_z
_atom_site_U_iso_or_equiv
_atom_site_adp_type
_atom_site_occupancy
_atom_site_site_symmetry_order
_atom_site_calc_flag
_atom_site_refinement_flags_posn
_atom_site_refinement_flags_adp
_atom_site_refinement_flags_occupancy
_atom_site_disorder_assembly
_atom_site_disorder_group
Pd_11 Pd 0.79767(2) 0.34731(2) 0.250000 0.05188(8) Uani 1 2 d S T P . .
C13_12 C 0.64645(19) 0.45174(10) 0.37228(8) 0.0525(3) Uani 1 1 d . . . . .
C14_12 C 0.5678(2) 0.40503(11) 0.41018(9) 0.0601(4) Uani 1 1 d . . . . .
C15_12 C 0.6008(4) 0.40076(16) 0.47739(11) 0.0803(7) Uani 1 1 d . . . . .
H15_12 H 0.551326 0.370358 0.504172 0.096 Uiso 1 1 calc R U . . .
C16_12 C 0.7040(4) 0.44001(19) 0.50541(14) 0.0950(10) Uani 1 1 d . . . . .
H16_12 H 0.722369 0.436728 0.550705 0.114 Uiso 1 1 calc R U . . .
C17_12 C 0.7800(3) 0.48401(17) 0.46656(13) 0.0856(8) Uani 1 1 d . . . . .
H17_12 H 0.852480 0.508842 0.485626 0.103 Uiso 1 1 calc R U . . .
C18_12 C 0.7515(3) 0.49246(12) 0.39934(11) 0.0659(5) Uani 1 1 d . . . . .
N2_12 N 0.60976(15) 0.46242(8) 0.30298(7) 0.0491(3) Uani 1 1 d . . . . .
C1_12 C 0.6634(2) 0.42916(11) 0.250000 0.0437(3) Uani 1 2 d S T P A .
C21A_12 C 0.7734(6) 0.61828(18) 0.3747(3) 0.1232(16) Uani 1 1 d . . . . .
H21A_12 H 0.675745 0.619972 0.364824 0.185 Uiso 1 1 calc R U . . .
H21B_12 H 0.821626 0.651631 0.348087 0.185 Uiso 1 1 calc R U . . .
H21C_12 H 0.787646 0.628392 0.420945 0.185 Uiso 1 1 calc R U . . .
C20A_12 C 0.9882(4) 0.5442(3) 0.3721(3) 0.1294(17) Uani 1 1 d . . . . .
H20A_12 H 1.035171 0.570651 0.338614 0.194 Uiso 1 1 calc R U . . .
H20B_12 H 1.020325 0.497463 0.370703 0.194 Uiso 1 1 calc R U . . .
H20C_12 H 1.007555 0.563485 0.415124 0.194 Uiso 1 1 calc R U . . .
C19A_12 C 0.8296(3) 0.54605(17) 0.35922(15) 0.0850(8) Uani 1 1 d . . . . .
H19A_12 H 0.813764 0.536678 0.311947 0.102 Uiso 1 1 calc R U . . .
C3_12 C 0.5247(2) 0.51638(11) 0.28342(9) 0.0595(4) Uani 1 1 d . . . . .
H3_12 H 0.477033 0.546628 0.311089 0.071 Uiso 1 1 calc R U . . .
C19B_12 C 0.4512(3) 0.36362(15) 0.38055(12) 0.0729(6) Uani 1 1 d . . . . .
H19B_12 H 0.476255 0.353128 0.334413 0.087 Uiso 1 1 calc R U . . .
C20B_12 C 0.4272(5) 0.2959(2) 0.41606(18) 0.1093(13) Uani 1 1 d . . . . .
H20D_12 H 0.513241 0.270941 0.418741 0.164 Uiso 1 1 calc R U . . .
H20E_12 H 0.360196 0.269111 0.391860 0.164 Uiso 1 1 calc R U . . .
H20F_12 H 0.392898 0.304625 0.460089 0.164 Uiso 1 1 calc R U . . .
C21B_12 C 0.3157(4) 0.4049(3) 0.3793(3) 0.1270(16) Uani 1 1 d . . . . .
H21D_12 H 0.277043 0.406688 0.423324 0.190 Uiso 1 1 calc R U . . .
H21E_12 H 0.250602 0.383125 0.349851 0.190 Uiso 1 1 calc R U . . .
H21F_12 H 0.334267 0.450825 0.364071 0.190 Uiso 1 1 calc R U . . .
C19_13 C 0.9928(5) 0.3986(3) 0.2755(4) 0.105(3) Uani 0.5 1 d D . P A -1
H19A_13 H 1.011473 0.442129 0.253509 0.126 Uiso 0.5 1 calc R U P A -1
H19B_13 H 1.019842 0.397914 0.321941 0.126 Uiso 0.5 1 calc R U P A -1
C21_13 C 1.0189(5) 0.3383(3) 0.2384(9) 0.099(5) Uani 0.5 1 d D . P A -1
H21_13 H 1.066869 0.339753 0.198222 0.119 Uiso 0.5 1 calc R U P A -1
C20_13 C 0.9691(6) 0.2754(3) 0.2649(4) 0.094(3) Uani 0.5 1 d D . P A -1
H20A_13 H 0.994193 0.265122 0.310519 0.112 Uiso 0.5 1 calc R U P A -1
H20B_13 H 0.972047 0.235622 0.235700 0.112 Uiso 0.5 1 calc R U P A -1
Sn_21 Sn 0.64659(2) 0.23965(2) 0.250000 0.06264(8) Uani 1 2 d S T P A .
Cl_22 Cl 0.40218(11) 0.22766(6) 0.250000 0.0827(2) Uani 1 2 d S T P . .
Cl_23 Cl 0.69159(13) 0.16161(5) 0.16068(6) 0.1137(4) Uani 1 1 d . . . . .
C1_31 C 0.8853(16) 0.250000 0.500000 0.217(6) Uani 1 2 d S TU P . .
H1A_31 H 0.826173 0.277555 0.528637 0.261 Uiso 0.5 1 calc R U P . .
H1B_31 H 0.826178 0.222444 0.471362 0.261 Uiso 0.5 1 calc R U P . .
Cl1_31 Cl 0.9868(5) 0.3016(2) 0.45373(16) 0.2930(18) Uani 1 1 d . U . . .

loop_
_atom_site_aniso_label
_atom_site_aniso_U_11
_atom_site_aniso_U_22
_atom_site_aniso_U_33
_atom_site_aniso_U_23
_atom_site_aniso_U_13
_atom_site_aniso_U_12
Pd_11 0.04965(11) 0.04903(11) 0.05697(12) 0.000 0.000 0.00358(6)
C13_12 0.0617(9) 0.0554(8) 0.0403(7) 0.0001(6) -0.0019(6) 0.0024(7)
C14_12 0.0727(10) 0.0616(9) 0.0460(8) -0.0001(7) 0.0045(7) 0.0003(8)
C15_12 0.1100(19) 0.0837(15) 0.0471(9) 0.0104(9) 0.0002(11) -0.0102(15)
C16_12 0.130(3) 0.106(2) 0.0489(11) 0.0130(12) -0.0231(13) -0.0183(19)
C17_12 0.1017(18) 0.099(2) 0.0561(11) 0.0070(12) -0.0259(12) -0.0219(15)
C18_12 0.0737(11) 0.0728(11) 0.0514(9) 0.0063(8) -0.0136(8) -0.0081(10)
N2_12 0.0534(6) 0.0531(6) 0.0407(6) -0.0012(5) -0.0016(5) 0.0048(5)
C1_12 0.0465(8) 0.0431(8) 0.0415(9) 0.000 0.000 -0.0015(7)
C21A_12 0.150(4) 0.0764(19) 0.144(4) 0.027(2) -0.037(3) -0.022(2)
C20A_12 0.089(2) 0.170(5) 0.129(4) 0.025(3) -0.022(2) -0.049(3)
C19A_12 0.0912(15) 0.0921(18) 0.0718(15) 0.0159(13) -0.0225(13) -0.0336(15)
C3_12 0.0695(10) 0.0619(10) 0.0472(8) -0.0036(6) 0.0009(7) 0.0180(8)
C19B_12 0.0885(15) 0.0789(13) 0.0513(10) -0.0074(9) 0.0117(9) -0.0203(12)
C20B_12 0.152(3) 0.094(2) 0.0822(19) 0.0001(16) 0.023(2) -0.048(2)
C21B_12 0.0787(18) 0.160(4) 0.143(4) -0.003(3) -0.010(2) -0.018(2)
C19_13 0.059(2) 0.099(4) 0.156(8) 0.000(4) -0.017(3) -0.015(3)
C21_13 0.0524(17) 0.114(4) 0.131(15) -0.003(5) 0.013(4) 0.011(2)
C20_13 0.081(3) 0.086(3) 0.113(9) -0.003(3) -0.005(3) 0.035(3)
Sn_21 0.07508(14) 0.04495(11) 0.06790(14) 0.000 0.000 -0.00257(7)
Cl_22 0.0805(5) 0.0985(6) 0.0690(5) 0.000 0.000 -0.0234(5)
Cl_23 0.1332(7) 0.0833(4) 0.1247(8) -0.0442(5) 0.0389(6) -0.0128(5)
C1_31 0.197(11) 0.240(12) 0.215(12) 0.029(10) 0.000 0.000
Cl1_31 0.350(5) 0.305(4) 0.224(4) 0.028(3) 0.081(3) -0.034(4)

loop_
_atom_type_symbol
_atom_type_description
_atom_type_scat_dispersion_real
_atom_type_scat_dispersion_imag
_atom_type_scat_source
C C 0.0020 0.0012 'International Tables Vol C Tables 4.2.6.8 and 6.1.1.4'
N N 0.0042 0.0025 'International Tables Vol C Tables 4.2.6.8 and 6.1.1.4'
Cl Cl 0.1198 0.1216 'International Tables Vol C Tables 4.2.6.8 and 6.1.1.4'
Sn Sn -0.8908 1.1200 'International Tables Vol C Tables 4.2.6.8 and 6.1.1.4'
Pd Pd -1.3766 0.7904 'International Tables Vol C Tables 4.2.6.8 and 6.1.1.4'
H H 0.0000 0.0000 'International Tables Vol C Tables 4.2.6.8 and 6.1.1.4'

loop_
_geom_angle_atom_site_label_1
_geom_angle_atom_site_label_2
_geom_angle_atom_site_label_3
_geom_angle
_geom_angle_site_symmetry_1
_geom_angle_site_symmetry_3
_geom_angle_publ_flag
C1_12 Pd_11 C21_13 133.46(18) . . ?
C1_12 Pd_11 C19_13 100.76(18) . . ?
C21_13 Pd_11 C19_13 38.0(3) . . ?
C1_12 Pd_11 C20_13 166.8(2) . . ?
C21_13 Pd_11 C20_13 38.2(2) . . ?
C19_13 Pd_11 C20_13 67.1(2) . . ?
C1_12 Pd_11 Sn_21 106.16(6) . . ?
C21_13 Pd_11 Sn_21 119.86(17) . . ?
C19_13 Pd_11 Sn_21 149.81(18) . . ?
C20_13 Pd_11 Sn_21 84.53(17) . . ?
C18_12 C13_12 C14_12 122.98(17) . . ?
C18_12 C13_12 N2_12 118.01(17) . . ?
C14_12 C13_12 N2_12 118.81(16) . . ?
C15_12 C14_12 C13_12 116.3(2) . . ?
C15_12 C14_12 C19B_12 121.6(2) . . ?
C13_12 C14_12 C19B_12 122.11(18) . . ?
C16_12 C15_12 C14_12 122.1(3) . . ?
C16_12 C15_12 H15_12 119.0 . . ?
C14_12 C15_12 H15_12 119.0 . . ?
C17_12 C16_12 C15_12 119.9(2) . . ?
C17_12 C16_12 H16_12 120.1 . . ?
C15_12 C16_12 H16_12 120.1 . . ?
C16_12 C17_12 C18_12 121.6(3) . . ?
C16_12 C17_12 H17_12 119.2 . . ?
C18_12 C17_12 H17_12 119.2 . . ?
C13_12 C18_12 C17_12 117.1(2) . . ?
C13_12 C18_12 C19A_12 122.74(19) . . ?
C17_12 C18_12 C19A_12 120.1(2) . . ?
C1_12 N2_12 C3_12 111.31(14) . . ?
C1_12 N2_12 C13_12 126.64(14) . . ?
C3_12 N2_12 C13_12 121.57(15) . . ?
N2_12 C1_12 N2_12 104.39(19) 6_556 . ?
N2_12 C1_12 Pd_11 127.80(9) 6_556 . ?
N2_12 C1_12 Pd_11 127.80(9) . . ?
C19A_12 C21A_12 H21A_12 109.5 . . ?
C19A_12 C21A_12 H21B_12 109.5 . . ?
H21A_12 C21A_12 H21B_12 109.5 . . ?
C19A_12 C21A_12 H21C_12 109.5 . . ?
H21A_12 C21A_12 H21C_12 109.5 . . ?
H21B_12 C21A_12 H21C_12 109.5 . . ?
C19A_12 C20A_12 H20A_12 109.5 . . ?
C19A_12 C20A_12 H20B_12 109.5 . . ?
H20A_12 C20A_12 H20B_12 109.5 . . ?
C19A_12 C20A_12 H20C_12 109.5 . . ?
H20A_12 C20A_12 H20C_12 109.5 . . ?
H20B_12 C20A_12 H20C_12 109.5 . . ?
C18_12 C19A_12 C21A_12 110.2(3) . . ?
C18_12 C19A_12 C20A_12 112.5(3) . . ?
C21A_12 C19A_12 C20A_12 109.5(3) . . ?
C18_12 C19A_12 H19A_12 108.2 . . ?
C21A_12 C19A_12 H19A_12 108.2 . . ?
C20A_12 C19A_12 H19A_12 108.2 . . ?
C3_12 C3_12 N2_12 106.49(10) 6_556 . ?
C3_12 C3_12 H3_12 126.8 6_556 . ?
N2_12 C3_12 H3_12 126.8 . . ?
C14_12 C19B_12 C20B_12 113.0(3) . . ?
C14_12 C19B_12 C21B_12 111.2(3) . . ?
C20B_12 C19B_12 C21B_12 109.5(3) . . ?
C14_12 C19B_12 H19B_12 107.7 . . ?
C20B_12 C19B_12 H19B_12 107.7 . . ?
C21B_12 C19B_12 H19B_12 107.7 . . ?
C19B_12 C20B_12 H20D_12 109.5 . . ?
C19B_12 C20B_12 H20E_12 109.5 . . ?
H20D_12 C20B_12 H20E_12 109.5 . . ?
C19B_12 C20B_12 H20F_12 109.5 . . ?
H20D_12 C20B_12 H20F_12 109.5 . . ?
H20E_12 C20B_12 H20F_12 109.5 . . ?
C19B_12 C21B_12 H21D_12 109.5 . . ?
C19B_12 C21B_12 H21E_12 109.5 . . ?
H21D_12 C21B_12 H21E_12 109.5 . . ?
C19B_12 C21B_12 H21F_12 109.5 . . ?
H21D_12 C21B_12 H21F_12 109.5 . . ?
H21E_12 C21B_12 H21F_12 109.5 . . ?
C21_13 C19_13 Pd_11 69.5(3) . . ?
C21_13 C19_13 H19A_13 116.7 . . ?
Pd_11 C19_13 H19A_13 116.7 . . ?
C21_13 C19_13 H19B_13 116.7 . . ?
Pd_11 C19_13 H19B_13 116.7 . . ?
H19A_13 C19_13 H19B_13 113.7 . . ?
C19_13 C21_13 C20_13 117.2(12) . . ?
C19_13 C21_13 Pd_11 72.4(4) . . ?
C20_13 C21_13 Pd_11 72.2(3) . . ?
C19_13 C21_13 H21_13 121.4 . . ?
C20_13 C21_13 H21_13 121.4 . . ?
Pd_11 C21_13 H21_13 125.6 . . ?
C21_13 C20_13 Pd_11 69.6(3) . . ?
C21_13 C20_13 H20A_13 116.7 . . ?
Pd_11 C20_13 H20A_13 116.7 . . ?
C21_13 C20_13 H20B_13 116.7 . . ?
Pd_11 C20_13 H20B_13 116.7 . . ?
H20A_13 C20_13 H20B_13 113.7 . . ?
Cl_22 Sn_21 Cl_23 96.75(4) . 6_556 ?
Cl_22 Sn_21 Cl_23 96.75(4) . . ?
Cl_23 Sn_21 Cl_23 97.47(7) 6_556 . ?
Cl_22 Sn_21 Pd_11 130.44(3) . . ?
Cl_23 Sn_21 Pd_11 114.69(3) 6_556 . ?
Cl_23 Sn_21 Pd_11 114.69(3) . . ?
Cl1_31 C1_31 Cl1_31 109.0(10) 4_556 . ?
Cl1_31 C1_31 H1A_31 109.9 4_556 . ?
Cl1_31 C1_31 H1A_31 109.9 . . ?
Cl1_31 C1_31 H1B_31 109.9 4_556 . ?
Cl1_31 C1_31 H1B_31 109.9 . . ?
H1A_31 C1_31 H1B_31 108.3 . . ?

loop_
_geom_bond_atom_site_label_1
_geom_bond_atom_site_label_2
_geom_bond_distance
_geom_bond_site_symmetry_2
_geom_bond_publ_flag
Pd_11 C1_12 2.047(2) . ?
Pd_11 C21_13 2.147(5) . ?
Pd_11 C19_13 2.185(5) . ?
Pd_11 C20_13 2.181(5) . ?
Pd_11 Sn_21 2.5460(5) . ?
C13_12 C18_12 1.393(3) . ?
C13_12 C14_12 1.405(3) . ?
C13_12 N2_12 1.453(2) . ?
C14_12 C15_12 1.391(3) . ?
C14_12 C19B_12 1.503(3) . ?
C15_12 C16_12 1.373(5) . ?
C15_12 H15_12 0.9300 . ?
C16_12 C17_12 1.369(5) . ?
C16_12 H16_12 0.9300 . ?
C17_12 C18_12 1.389(3) . ?
C17_12 H17_12 0.9300 . ?
C18_12 C19A_12 1.516(4) . ?
N2_12 C1_12 1.3487(19) . ?
N2_12 C3_12 1.386(2) . ?
C21A_12 C19A_12 1.535(6) . ?
C21A_12 H21A_12 0.9600 . ?
C21A_12 H21B_12 0.9600 . ?
C21A_12 H21C_12 0.9600 . ?
C20A_12 C19A_12 1.547(5) . ?
C20A_12 H20A_12 0.9600 . ?
C20A_12 H20B_12 0.9600 . ?
C20A_12 H20C_12 0.9600 . ?
C19A_12 H19A_12 0.9800 . ?
C3_12 C3_12 1.344(4) 6_556 ?
C3_12 H3_12 0.9300 . ?
C19B_12 C20B_12 1.515(4) . ?
C19B_12 C21B_12 1.530(5) . ?
C19B_12 H19B_12 0.9800 . ?
C20B_12 H20D_12 0.9600 . ?
C20B_12 H20E_12 0.9600 . ?
C20B_12 H20F_12 0.9600 . ?
C21B_12 H21D_12 0.9600 . ?
C21B_12 H21E_12 0.9600 . ?
C21B_12 H21F_12 0.9600 . ?
C19_13 C21_13 1.413(11) . ?
C19_13 H19A_13 0.9700 . ?
C19_13 H19B_13 0.9700 . ?
C21_13 C20_13 1.416(8) . ?
C21_13 H21_13 0.9300 . ?
C20_13 H20A_13 0.9700 . ?
C20_13 H20B_13 0.9700 . ?
Sn_21 Cl_22 2.3607(11) . ?
Sn_21 Cl_23 2.3898(9) 6_556 ?
Sn_21 Cl_23 2.3899(9) . ?
C1_31 Cl1_31 1.680(9) 4_556 ?
C1_31 Cl1_31 1.680(9) . ?
C1_31 H1A_31 0.9700 . ?
C1_31 H1B_31 0.9700 . ?

loop_
_geom_torsion_atom_site_label_1
_geom_torsion_atom_site_label_2
_geom_torsion_atom_site_label_3
_geom_torsion_atom_site_label_4
_geom_torsion
_geom_torsion_site_symmetry_1
_geom_torsion_site_symmetry_2
_geom_torsion_site_symmetry_3
_geom_torsion_site_symmetry_4
_geom_torsion_publ_flag
C18_12 C13_12 C14_12 C15_12 -0.4(3) . . . . ?
N2_12 C13_12 C14_12 C15_12 -175.3(2) . . . . ?
C18_12 C13_12 C14_12 C19B_12 177.5(2) . . . . ?
N2_12 C13_12 C14_12 C19B_12 2.7(3) . . . . ?
C13_12 C14_12 C15_12 C16_12 0.2(5) . . . . ?
C19B_12 C14_12 C15_12 C16_12 -177.8(3) . . . . ?
C14_12 C15_12 C16_12 C17_12 -1.4(6) . . . . ?
C15_12 C16_12 C17_12 C18_12 2.9(6) . . . . ?
C14_12 C13_12 C18_12 C17_12 1.8(4) . . . . ?
N2_12 C13_12 C18_12 C17_12 176.7(2) . . . . ?
C14_12 C13_12 C18_12 C19A_12 -175.9(3) . . . . ?
N2_12 C13_12 C18_12 C19A_12 -1.1(4) . . . . ?
C16_12 C17_12 C18_12 C13_12 -3.0(5) . . . . ?
C16_12 C17_12 C18_12 C19A_12 174.8(3) . . . . ?
C18_12 C13_12 N2_12 C1_12 91.9(3) . . . . ?
C14_12 C13_12 N2_12 C1_12 -93.1(2) . . . . ?
C18_12 C13_12 N2_12 C3_12 -79.5(2) . . . . ?
C14_12 C13_12 N2_12 C3_12 95.6(2) . . . . ?
C3_12 N2_12 C1_12 N2_12 -0.7(3) . . . 6_556 ?
C13_12 N2_12 C1_12 N2_12 -172.80(11) . . . 6_556 ?
C3_12 N2_12 C1_12 Pd_11 178.75(16) . . . . ?
C13_12 N2_12 C1_12 Pd_11 6.6(3) . . . . ?
C13_12 C18_12 C19A_12 C21A_12 101.4(3) . . . . ?
C17_12 C18_12 C19A_12 C21A_12 -76.3(4) . . . . ?
C13_12 C18_12 C19A_12 C20A_12 -136.1(3) . . . . ?
C17_12 C18_12 C19A_12 C20A_12 46.2(5) . . . . ?
C1_12 N2_12 C3_12 C3_12 0.43(16) . . . 6_556 ?
C13_12 N2_12 C3_12 C3_12 173.02(13) . . . 6_556 ?
C15_12 C14_12 C19B_12 C20B_12 -29.8(4) . . . . ?
C13_12 C14_12 C19B_12 C20B_12 152.3(2) . . . . ?
C15_12 C14_12 C19B_12 C21B_12 93.7(4) . . . . ?
C13_12 C14_12 C19B_12 C21B_12 -84.1(3) . . . . ?
Pd_11 C19_13 C21_13 C20_13 -58.5(6) . . . . ?
C19_13 C21_13 C20_13 Pd_11 58.6(6) . . . . ?
